data_9015111
loop_
_publ_author_name
'Kampf, A. R.'
'Mills, S. J.'

_publ_section_title
;
 The role of hydrogen in tellurites: crystal structure refinements of juabite,
 poughite and rodalquilarite
;
_journal_name_full 'Journal of Geosciences'
_journal_page_first 235
_journal_page_last 247
_journal_volume 56
_journal_year 2011
_chemical_compound_source 'Tambo mine, Coquimbo Regioin, Chile'
_chemical_formula_sum 'Cl Fe2 H3 O12 Te4'
_chemical_name_mineral Rodalquilarite
_space_group_IT_number 2
_symmetry_space_group_name_Hall '-P 1'
_symmetry_space_group_name_H-M 'P -1'
_cell_angle_alpha 73.347
_cell_angle_beta 78.053
_cell_angle_gamma 76.709
_cell_length_a 5.1129
_cell_length_b 6.6481
_cell_length_c 9.0079
_cell_formula_units_Z 1
_cell_volume 282.200
_database_code_amcsd 0018501
_exptl_crystal_density_diffrn 5.017
_cod_original_formula_sum 'Fe2 Te4 O12 H3 Cl'
_cod_database_code 9015111

loop_
_space_group_symop_operation_xyz
x,y,z
-x,-y,-z

loop_
_atom_site_aniso_label
_atom_site_aniso_U_11
_atom_site_aniso_U_22
_atom_site_aniso_U_33
_atom_site_aniso_U_12
_atom_site_aniso_U_13
_atom_site_aniso_U_23
Fe 0.00710 0.00701 0.00800 -0.00156 -0.00182 -0.00139
Te1 0.00731 0.00593 0.00782 -0.00083 -0.00094 -0.00117
Te2 0.00901 0.01131 0.00728 -0.00404 -0.00083 -0.00208
O1 0.01510 0.00580 0.00880 -0.00420 -0.00340 -0.00010
O2 0.00790 0.00900 0.01460 -0.00270 0.00310 -0.00630
O3 0.01460 0.00970 0.01570 -0.00260 -0.00710 -0.00220
O4 0.01770 0.01080 0.01280 -0.00680 -0.00800 0.00070
O5 0.00790 0.01020 0.00700 -0.00180 -0.00040 -0.00030
O6 0.01860 0.01220 0.01210 0.00240 -0.00720 -0.00180
Cl 0.01930 0.02010 0.01660 -0.01010 -0.00440 0.00140

loop_
_atom_site_label
_atom_site_fract_x
_atom_site_fract_y
_atom_site_fract_z
_atom_site_occupancy
_atom_site_U_iso_or_equiv
Fe 0.27611 0.85489 0.55577 1.00000 0.00733
Te1 0.12008 0.34030 0.68776 1.00000 0.00723
Te2 0.33841 0.16581 0.16967 1.00000 0.00894
O1 0.19340 0.59290 0.53820 1.00000 0.00960
O2 0.36280 0.13610 0.58390 1.00000 0.01030
O3 0.40480 0.31690 0.80530 1.00000 0.01270
H3 0.44900 0.44100 0.79200 1.00000 0.03100
O4 0.54370 0.28490 0.26230 1.00000 0.01300
O5 0.11280 0.03900 0.35490 1.00000 0.00880
O6 0.09840 0.42760 0.12550 1.00000 0.01470
H6 0.06000 0.47000 0.02800 0.50000 0.06000
Cl 0.00000 0.00000 0.00000 1.00000 0.01860

loop_
_cod_related_entry_id
_cod_related_entry_database
_cod_related_entry_code
1 AMCSD 0018501
